data_7046088
loop_
_publ_author_name
'Fischer, Paul J.'
'Senthil, Shuruthi'
'Stephan, Jeremy T.'
'Swift, McKinley L'
'Storlie, Meghan D.'
'Chan, Emily T.'
'Vollmer, Matthew V.'
'Young, Victor G.'

_publ_section_title
;
 Inductive modulation of tris(phosphinomethyl)phenylborate donation at
 group VI metals via borate phenyl substituent modification.
;
_journal_issue 17
_journal_name_full 'Dalton transactions (Cambridge, England : 2003)'
_journal_page_first 6166
_journal_page_last 6176
_journal_paper_doi 10.1039/c8dt00703a
_journal_volume 47
_journal_year 2018
_chemical_formula_moiety 'C50 H45 B O3 P3 W, C36 H30 N P2, 0.551(C4 H8 O), 0.449(C4 H10 O)'
_chemical_formula_sum 'C92.5 H89.9 B Mo N O4 P5'
_chemical_formula_weight 1541.15
_space_group_crystal_system triclinic
_space_group_IT_number 2
_space_group_name_Hall '-P 1'
_space_group_name_H-M_alt 'P -1'
_symmetry_space_group_name_Hall '-P 1'
_symmetry_space_group_name_H-M 'P -1'
_atom_sites_solution_hydrogens geom
_audit_creation_method SHELXL-2016/6
_audit_update_record
;
2018-02-16 deposited with the CCDC.
2018-04-04 downloaded from the CCDC.
;
_cell_angle_alpha 93.002(2)
_cell_angle_beta 96.659(2)
_cell_angle_gamma 92.057(2)
_cell_formula_units_Z 2
_cell_length_a 13.2924(6)
_cell_length_b 13.7468(6)
_cell_length_c 21.6431(10)
_cell_measurement_reflns_used 9378
_cell_measurement_temperature 100(2)
_cell_measurement_theta_max 30.13
_cell_measurement_theta_min 2.34
_cell_volume 3919.2(3)
_computing_cell_refinement 'Bruker SAINT'
_computing_data_collection 'Bruker APEX3'
_computing_data_reduction 'Bruker SAINT'
_computing_molecular_graphics 'Shelxle Rev. 836 (Huebschle 2011)'
_computing_publication_material 'Bruker SHELXTL'
_computing_structure_refinement 'SHELXL-2016/6 (Sheldrick, 2016)'
_computing_structure_solution 'SHELXT 2014/5 (Sheldrick, 2014)'
_diffrn_ambient_temperature 100(2)
_diffrn_measured_fraction_theta_full 0.995
_diffrn_measured_fraction_theta_max 0.995
_diffrn_measurement_device_type 'Bruker PHOTON-II CMOS'
_diffrn_measurement_method '\f and \w scans'
_diffrn_radiation_type MoK\a
_diffrn_radiation_wavelength 0.71073
_diffrn_reflns_av_R_equivalents 0.0507
_diffrn_reflns_av_unetI/netI 0.0795
_diffrn_reflns_Laue_measured_fraction_full 0.995
_diffrn_reflns_Laue_measured_fraction_max 0.995
_diffrn_reflns_limit_h_max 17
_diffrn_reflns_limit_h_min -13
_diffrn_reflns_limit_k_max 17
_diffrn_reflns_limit_k_min -17
_diffrn_reflns_limit_l_max 27
_diffrn_reflns_limit_l_min -27
_diffrn_reflns_number 43977
_diffrn_reflns_point_group_measured_fraction_full 0.995
_diffrn_reflns_point_group_measured_fraction_max 0.995
_diffrn_reflns_theta_full 25.242
_diffrn_reflns_theta_max 27.103
_diffrn_reflns_theta_min 2.187
_diffrn_source 'I\uS 3.0 Microfocus Tube'
_exptl_absorpt_coefficient_mu 0.323
_exptl_absorpt_correction_type multi-scan
_exptl_absorpt_process_details 'SADABS, R. Blessing, 1995'
_exptl_crystal_colour colourless
_exptl_crystal_density_diffrn 1.306
_exptl_crystal_density_meas ?
_exptl_crystal_description Plate
_exptl_crystal_F_000 1612
_exptl_crystal_size_max 0.140
_exptl_crystal_size_mid 0.100
_exptl_crystal_size_min 0.020
_exptl_transmission_factor_max 0.7461
_exptl_transmission_factor_min 0.6030
_refine_diff_density_max 0.726
_refine_diff_density_min -0.563
_refine_diff_density_rms 0.076
_refine_ls_extinction_method none
_refine_ls_goodness_of_fit_ref 1.024
_refine_ls_hydrogen_treatment constr
_refine_ls_matrix_type full
_refine_ls_number_parameters 970
_refine_ls_number_reflns 17203
_refine_ls_number_restraints 51
_refine_ls_restrained_S_all 1.024
_refine_ls_R_factor_all 0.0891
_refine_ls_R_factor_gt 0.0510
_refine_ls_shift/su_max 0.001
_refine_ls_shift/su_mean 0.000
_refine_ls_structure_factor_coef Fsqd
_refine_ls_weighting_details 'w=1/[\s^2^(Fo^2^)+(0.0405P)^2^+3.4404P] where P=(Fo^2^+2Fc^2^)/3'
_refine_ls_weighting_scheme calc
_refine_ls_wR_factor_gt 0.1026
_refine_ls_wR_factor_ref 0.1154
_reflns_Friedel_coverage 0.000
_reflns_number_gt 11938
_reflns_number_total 17203
_reflns_threshold_expression 'I > 2\s(I)'
_cod_data_source_file c8dt00703a2.cif
_cod_data_source_block 17174_0m_a
_cod_depositor_comments
;
The following automatic conversions were performed:

'_exptl_crystal_density_meas' value 'not measured' was changed to '?'
- the value is perceived as not measured.

Automatic conversion script
Id: cif_fix_values 4973 2017-02-22 13:04:09Z antanas 

 Adding full bibliography for 7046074--7046090.cif.
;
_cod_original_formula_sum 'C92.50 H89.90 B Mo N O4 P5'
_cod_database_code 7046088
_shelx_shelxl_version_number 2016/6
_shelx_space_group_comment
; 
The symmetry employed for this shelxl refinement is uniquely defined 
by the following loop, which should always be used as a source of 
symmetry information in preference to the above space-group names. 
They are only intended as comments. 
;
_shelx_estimated_absorpt_t_min 0.956
_shelx_estimated_absorpt_t_max 0.994

loop_
_space_group_symop_operation_xyz
'x, y, z'
'-x, -y, -z'

loop_
_atom_site_label
_atom_site_type_symbol
_atom_site_fract_x
_atom_site_fract_y
_atom_site_fract_z
_atom_site_U_iso_or_equiv
_atom_site_adp_type
_atom_site_occupancy
_atom_site_site_symmetry_order
_atom_site_calc_flag
_atom_site_refinement_flags_posn
_atom_site_refinement_flags_adp
_atom_site_refinement_flags_occupancy
_atom_site_disorder_assembly
_atom_site_disorder_group
Mo1 Mo 0.81376(2) 0.31570(2) 0.27485(2) 0.02059(7) Uani 1 1 d . . . . .
P1 P 0.96153(6) 0.20610(6) 0.26016(4) 0.02005(17) Uani 1 1 d . . . . .
P2 P 0.77311(6) 0.27642(5) 0.15883(4) 0.01792(16) Uani 1 1 d . . . . .
P3 P 0.71491(6) 0.15693(6) 0.28303(4) 0.01972(17) Uani 1 1 d . . . . .
O1 O 0.93811(18) 0.51410(16) 0.27579(12) 0.0387(6) Uani 1 1 d . . . . .
O2 O 0.6341(2) 0.4541(2) 0.28155(16) 0.0624(9) Uani 1 1 d . . . . .
O3 O 0.8458(3) 0.3522(3) 0.41937(14) 0.0921(13) Uani 1 1 d . . . . .
C1 C 0.8946(2) 0.4385(2) 0.27292(15) 0.0257(7) Uani 1 1 d . . . . .
C2 C 0.6995(3) 0.3999(2) 0.27897(17) 0.0348(8) Uani 1 1 d . . . . .
C3 C 0.8372(3) 0.3363(3) 0.36577(19) 0.0461(10) Uani 1 1 d . . . . .
C4 C 0.8218(2) -0.0302(2) 0.13804(13) 0.0182(6) Uani 1 1 d . . . . .
C5 C 0.8994(2) -0.0447(2) 0.09960(14) 0.0206(6) Uani 1 1 d . . . . .
H5 H 0.951875 0.004447 0.100993 0.025 Uiso 1 1 calc R U . . .
C6 C 0.9033(2) -0.1264(2) 0.06004(14) 0.0216(7) Uani 1 1 d . . . . .
C7 C 0.8263(2) -0.1992(2) 0.05752(14) 0.0229(7) Uani 1 1 d . . . . .
H7 H 0.826952 -0.255038 0.029781 0.027 Uiso 1 1 calc R U . . .
C8 C 0.7493(2) -0.1906(2) 0.09506(14) 0.0204(6) Uani 1 1 d . . . . .
C9 C 0.7486(2) -0.1065(2) 0.13362(14) 0.0210(6) Uani 1 1 d . . . . .
H9 H 0.694670 -0.100597 0.158630 0.025 Uiso 1 1 calc R U . . .
C10 C 0.9889(3) -0.1400(2) 0.02042(16) 0.0329(8) Uani 1 1 d . . . . .
H10A H 0.960906 -0.151905 -0.023344 0.049 Uiso 1 1 calc R U . . .
H10B H 1.027814 -0.195853 0.034072 0.049 Uiso 1 1 calc R U . . .
H10C H 1.033526 -0.081109 0.024887 0.049 Uiso 1 1 calc R U . . .
C11 C 0.6693(2) -0.2714(2) 0.09644(16) 0.0282(7) Uani 1 1 d . . . . .
H11A H 0.603473 -0.242981 0.099762 0.042 Uiso 1 1 calc R U . . .
H11B H 0.687328 -0.310412 0.132410 0.042 Uiso 1 1 calc R U . . .
H11C H 0.665379 -0.313156 0.058043 0.042 Uiso 1 1 calc R U . . .
C12 C 0.9228(2) 0.0811(2) 0.23243(14) 0.0199(6) Uani 1 1 d . . . . .
H12A H 0.979252 0.051535 0.213085 0.024 Uiso 1 1 calc R U . . .
H12B H 0.910620 0.043138 0.268657 0.024 Uiso 1 1 calc R U . . .
C13 C 0.8203(2) 0.1607(2) 0.13151(14) 0.0192(6) Uani 1 1 d . . . . .
H13A H 0.779017 0.138223 0.091987 0.023 Uiso 1 1 calc R U . . .
H13B H 0.890845 0.172241 0.122231 0.023 Uiso 1 1 calc R U . . .
C14 C 0.7142(2) 0.0716(2) 0.21565(14) 0.0195(6) Uani 1 1 d . . . . .
H14A H 0.700925 0.005035 0.228974 0.023 Uiso 1 1 calc R U . . .
H14B H 0.656901 0.086339 0.184530 0.023 Uiso 1 1 calc R U . . .
C15 C 1.0564(2) 0.1978(2) 0.32855(14) 0.0247(7) Uani 1 1 d . . . . .
C16 C 1.0974(2) 0.1109(3) 0.34724(15) 0.0311(8) Uani 1 1 d . . . . .
H16 H 1.075771 0.051556 0.324249 0.037 Uiso 1 1 calc R U . . .
C17 C 1.1695(3) 0.1096(3) 0.39910(17) 0.0404(9) Uani 1 1 d . . . . .
H17 H 1.196137 0.049575 0.411683 0.049 Uiso 1 1 calc R U . . .
C18 C 1.2024(3) 0.1961(3) 0.43250(17) 0.0428(10) Uani 1 1 d . . . . .
H18 H 1.252839 0.195650 0.467383 0.051 Uiso 1 1 calc R U . . .
C19 C 1.1619(3) 0.2824(3) 0.41496(17) 0.0421(10) Uani 1 1 d . . . . .
H19 H 1.183735 0.341537 0.438140 0.051 Uiso 1 1 calc R U . . .
C20 C 1.0897(3) 0.2836(3) 0.36374(16) 0.0330(8) Uani 1 1 d . . . . .
H20 H 1.062070 0.343756 0.352216 0.040 Uiso 1 1 calc R U . . .
C21 C 1.0499(2) 0.2435(2) 0.20445(14) 0.0215(7) Uani 1 1 d . . . . .
C22 C 1.1241(2) 0.1819(2) 0.18683(15) 0.0273(7) Uani 1 1 d . . . . .
H22 H 1.129592 0.119540 0.203550 0.033 Uiso 1 1 calc R U . . .
C23 C 1.1899(2) 0.2104(2) 0.14534(16) 0.0311(8) Uani 1 1 d . . . . .
H23 H 1.239044 0.166994 0.133274 0.037 Uiso 1 1 calc R U . . .
C24 C 1.1845(2) 0.3015(2) 0.12137(15) 0.0285(7) Uani 1 1 d . . . . .
H24 H 1.229823 0.320994 0.093026 0.034 Uiso 1 1 calc R U . . .
C25 C 1.1126(2) 0.3640(2) 0.13901(15) 0.0258(7) Uani 1 1 d . . . . .
H25 H 1.108578 0.426965 0.123032 0.031 Uiso 1 1 calc R U . . .
C26 C 1.0457(2) 0.3346(2) 0.18029(14) 0.0232(7) Uani 1 1 d . . . . .
H26 H 0.996355 0.378095 0.192024 0.028 Uiso 1 1 calc R U . . .
C27 C 0.8162(2) 0.3676(2) 0.10739(14) 0.0194(6) Uani 1 1 d . . . . .
C28 C 0.8568(2) 0.3427(2) 0.05244(15) 0.0237(7) Uani 1 1 d . . . . .
H28 H 0.863360 0.275963 0.040562 0.028 Uiso 1 1 calc R U . . .
C29 C 0.8879(2) 0.4140(2) 0.01474(15) 0.0278(7) Uani 1 1 d . . . . .
H29 H 0.914828 0.395898 -0.022779 0.033 Uiso 1 1 calc R U . . .
C30 C 0.8795(2) 0.5111(2) 0.03188(16) 0.0302(8) Uani 1 1 d . . . . .
H30 H 0.900546 0.559878 0.006046 0.036 Uiso 1 1 calc R U . . .
C31 C 0.8407(2) 0.5376(2) 0.08645(16) 0.0279(7) Uani 1 1 d . . . . .
H31 H 0.835818 0.604611 0.098394 0.033 Uiso 1 1 calc R U . . .
C32 C 0.8089(2) 0.4665(2) 0.12388(15) 0.0226(7) Uani 1 1 d . . . . .
H32 H 0.781733 0.485256 0.161224 0.027 Uiso 1 1 calc R U . . .
C33 C 0.6386(2) 0.2654(2) 0.12465(14) 0.0195(6) Uani 1 1 d . . . . .
C34 C 0.6146(2) 0.2409(2) 0.06116(14) 0.0222(7) Uani 1 1 d . . . . .
H34 H 0.667599 0.230820 0.035899 0.027 Uiso 1 1 calc R U . . .
C35 C 0.5149(2) 0.2312(2) 0.03450(15) 0.0241(7) Uani 1 1 d . . . . .
H35 H 0.499724 0.214233 -0.008777 0.029 Uiso 1 1 calc R U . . .
C36 C 0.4369(2) 0.2462(2) 0.07092(15) 0.0244(7) Uani 1 1 d . . . . .
H36 H 0.368292 0.239125 0.052706 0.029 Uiso 1 1 calc R U . . .
C37 C 0.4592(2) 0.2713(2) 0.13323(15) 0.0233(7) Uani 1 1 d . . . . .
H37 H 0.405885 0.282052 0.158101 0.028 Uiso 1 1 calc R U . . .
C38 C 0.5596(2) 0.2811(2) 0.16040(15) 0.0210(6) Uani 1 1 d . . . . .
H38 H 0.574218 0.298667 0.203641 0.025 Uiso 1 1 calc R U . . .
C39 C 0.5813(2) 0.1667(2) 0.29674(14) 0.0207(6) Uani 1 1 d . . . . .
C40 C 0.5018(2) 0.1153(2) 0.26011(15) 0.0252(7) Uani 1 1 d . . . . .
H40 H 0.516097 0.070589 0.227615 0.030 Uiso 1 1 calc R U . . .
C41 C 0.4016(2) 0.1284(2) 0.27048(16) 0.0303(8) Uani 1 1 d . . . . .
H41 H 0.347977 0.093764 0.244654 0.036 Uiso 1 1 calc R U . . .
C42 C 0.3802(3) 0.1918(2) 0.31824(17) 0.0350(9) Uani 1 1 d . . . . .
H42 H 0.311895 0.200834 0.325364 0.042 Uiso 1 1 calc R U . . .
C43 C 0.4583(3) 0.2422(2) 0.35576(17) 0.0339(8) Uani 1 1 d . . . . .
H43 H 0.443583 0.285227 0.389036 0.041 Uiso 1 1 calc R U . . .
C44 C 0.5581(2) 0.2302(2) 0.34493(15) 0.0271(7) Uani 1 1 d . . . . .
H44 H 0.611204 0.265620 0.370673 0.032 Uiso 1 1 calc R U . . .
C45 C 0.7574(2) 0.0797(2) 0.34770(14) 0.0232(7) Uani 1 1 d . . . . .
C46 C 0.7031(3) -0.0058(2) 0.35653(15) 0.0263(7) Uani 1 1 d . . . . .
H46 H 0.640741 -0.021505 0.331274 0.032 Uiso 1 1 calc R U . . .
C47 C 0.7381(3) -0.0683(2) 0.40121(16) 0.0335(8) Uani 1 1 d . . . . .
H47 H 0.699721 -0.126277 0.406620 0.040 Uiso 1 1 calc R U . . .
B1 B 0.8190(3) 0.0717(2) 0.18095(16) 0.0189(7) Uani 1 1 d . . . . .
P4 P 0.34659(6) 0.76714(5) 0.17815(4) 0.01971(17) Uani 1 1 d . . . . .
P5 P 0.43961(6) 0.74012(5) 0.30505(4) 0.02184(18) Uani 1 1 d . . . . .
N1 N 0.41451(19) 0.79472(17) 0.24217(12) 0.0232(6) Uani 1 1 d . . . . .
C51 C 0.3884(2) 0.6624(2) 0.13583(14) 0.0207(6) Uani 1 1 d . . . . .
C50 C 0.8465(3) 0.1014(3) 0.38631(16) 0.0361(9) Uani 1 1 d . . . . .
H50 H 0.883726 0.160521 0.382200 0.043 Uiso 1 1 calc R U . . .
C49 C 0.8822(3) 0.0389(3) 0.43059(18) 0.0514(11) Uani 1 1 d . . . . .
H49 H 0.944110 0.054811 0.456266 0.062 Uiso 1 1 calc R U . . .
C48 C 0.8285(3) -0.0469(3) 0.43794(17) 0.0425(10) Uani 1 1 d . . . . .
H48 H 0.853809 -0.090542 0.468049 0.051 Uiso 1 1 calc R U . . .
C52 C 0.3396(2) 0.6331(2) 0.07720(15) 0.0274(7) Uani 1 1 d . . . . .
H52 H 0.284110 0.668338 0.059693 0.033 Uiso 1 1 calc R U . . .
C53 C 0.3707(3) 0.5536(2) 0.04421(16) 0.0306(8) Uani 1 1 d . . . . .
H53 H 0.336517 0.534132 0.004240 0.037 Uiso 1 1 calc R U . . .
C54 C 0.4518(3) 0.5021(2) 0.06926(16) 0.0289(8) Uani 1 1 d . . . . .
H54 H 0.472708 0.446553 0.046819 0.035 Uiso 1 1 calc R U . . .
C55 C 0.5022(3) 0.5316(2) 0.12688(16) 0.0294(8) Uani 1 1 d . . . . .
H55 H 0.558238 0.496580 0.143941 0.035 Uiso 1 1 calc R U . . .
C56 C 0.4715(2) 0.6119(2) 0.15999(15) 0.0252(7) Uani 1 1 d . . . . .
H56 H 0.507284 0.632656 0.199311 0.030 Uiso 1 1 calc R U . . .
C57 C 0.3555(2) 0.8670(2) 0.12817(14) 0.0210(6) Uani 1 1 d . . . . .
C58 C 0.4468(2) 0.9209(2) 0.13035(15) 0.0239(7) Uani 1 1 d . . . . .
H58 H 0.501613 0.909712 0.161047 0.029 Uiso 1 1 calc R U . . .
C59 C 0.4572(3) 0.9908(2) 0.08760(16) 0.0309(8) Uani 1 1 d . . . . .
H59 H 0.519400 1.027561 0.088964 0.037 Uiso 1 1 calc R U . . .
C60 C 0.3779(3) 1.0075(2) 0.04303(15) 0.0287(8) Uani 1 1 d . . . . .
H60 H 0.386191 1.055342 0.013690 0.034 Uiso 1 1 calc R U . . .
C61 C 0.2866(3) 0.9554(2) 0.04055(15) 0.0294(8) Uani 1 1 d . . . . .
H61 H 0.232043 0.967566 0.009933 0.035 Uiso 1 1 calc R U . . .
C62 C 0.2755(2) 0.8847(2) 0.08350(15) 0.0253(7) Uani 1 1 d . . . . .
H62 H 0.212947 0.848587 0.082196 0.030 Uiso 1 1 calc R U . . .
C63 C 0.2135(2) 0.7469(2) 0.18456(14) 0.0227(7) Uani 1 1 d . . . . .
C64 C 0.1588(3) 0.8247(2) 0.20339(18) 0.0375(9) Uani 1 1 d . . . . .
H64 H 0.191447 0.887306 0.212242 0.045 Uiso 1 1 calc R U . . .
C65 C 0.0564(3) 0.8117(3) 0.20937(19) 0.0442(10) Uani 1 1 d . . . . .
H65 H 0.018724 0.865444 0.221480 0.053 Uiso 1 1 calc R U . . .
C66 C 0.0098(3) 0.7208(3) 0.19774(17) 0.0403(9) Uani 1 1 d . . . . .
H66 H -0.060246 0.711870 0.201922 0.048 Uiso 1 1 calc R U . . .
C67 C 0.0631(3) 0.6433(3) 0.18026(17) 0.0361(8) Uani 1 1 d . . . . .
H67 H 0.030242 0.580593 0.172942 0.043 Uiso 1 1 calc R U . . .
C68 C 0.1651(2) 0.6553(2) 0.17304(15) 0.0277(7) Uani 1 1 d . . . . .
H68 H 0.201743 0.601106 0.160288 0.033 Uiso 1 1 calc R U . . .
C69 C 0.4123(2) 0.8159(2) 0.37014(15) 0.0274(7) Uani 1 1 d . . . . .
C70 C 0.4149(2) 0.9171(2) 0.36615(16) 0.0291(7) Uani 1 1 d . . . . .
H70 H 0.426054 0.944814 0.328091 0.035 Uiso 1 1 calc R U . . .
C71 C 0.4014(3) 0.9766(3) 0.41753(19) 0.0412(9) Uani 1 1 d . . . . .
H71 H 0.403907 1.045360 0.414806 0.049 Uiso 1 1 calc R U . . .
C72 C 0.3843(3) 0.9376(3) 0.47226(19) 0.0499(11) Uani 1 1 d . . . . .
H72 H 0.375089 0.979405 0.507340 0.060 Uiso 1 1 calc R U . . .
C73 C 0.3804(4) 0.8383(3) 0.47697(19) 0.0616(13) Uani 1 1 d . . . . .
H73 H 0.367866 0.811587 0.515077 0.074 Uiso 1 1 calc R U . . .
C74 C 0.3947(4) 0.7772(3) 0.42595(17) 0.0516(11) Uani 1 1 d . . . . .
H74 H 0.392519 0.708551 0.429287 0.062 Uiso 1 1 calc R U . . .
C75 C 0.3719(2) 0.6250(2) 0.30744(14) 0.0232(7) Uani 1 1 d . . . . .
C76 C 0.2692(3) 0.6237(3) 0.31513(17) 0.0356(8) Uani 1 1 d . . . . .
H76 H 0.237595 0.682621 0.324774 0.043 Uiso 1 1 calc R U . . .
C77 C 0.2131(3) 0.5354(3) 0.30858(19) 0.0442(10) Uani 1 1 d . . . . .
H77 H 0.143261 0.533831 0.314287 0.053 Uiso 1 1 calc R U . . .
C78 C 0.2588(3) 0.4505(3) 0.29386(17) 0.0429(10) Uani 1 1 d . . . . .
H78 H 0.219770 0.390704 0.288556 0.052 Uiso 1 1 calc R U . . .
C79 C 0.3603(3) 0.4510(2) 0.28671(17) 0.0388(9) Uani 1 1 d . . . . .
H79 H 0.391189 0.391724 0.277028 0.047 Uiso 1 1 calc R U . . .
C80 C 0.4172(3) 0.5376(2) 0.29361(15) 0.0294(8) Uani 1 1 d . . . . .
H80 H 0.487370 0.537794 0.288955 0.035 Uiso 1 1 calc R U . . .
C81 C 0.5740(2) 0.7203(2) 0.31599(16) 0.0284(7) Uani 1 1 d . . . . .
C82 C 0.6354(3) 0.7586(2) 0.27462(16) 0.0314(8) Uani 1 1 d . . . . .
H82 H 0.606529 0.795667 0.241698 0.038 Uiso 1 1 calc R U . . .
C83 C 0.7380(3) 0.7432(3) 0.28106(19) 0.0447(10) Uani 1 1 d . . . . .
H83 H 0.779451 0.769453 0.252520 0.054 Uiso 1 1 calc R U . . .
C84 C 0.7801(3) 0.6904(3) 0.3283(2) 0.0489(11) Uani 1 1 d . . . . .
H84 H 0.850569 0.679189 0.332196 0.059 Uiso 1 1 calc R U . . .
C85 C 0.7203(3) 0.6531(3) 0.3707(2) 0.0525(12) Uani 1 1 d . . . . .
H85 H 0.750195 0.616843 0.403690 0.063 Uiso 1 1 calc R U . . .
C86 C 0.6176(3) 0.6685(3) 0.36505(19) 0.0410(9) Uani 1 1 d . . . . .
H86 H 0.576899 0.643752 0.394485 0.049 Uiso 1 1 calc R U . . .
C87 C 0.6962(18) 0.4548(15) 0.4892(11) 0.103(6) Uani 0.5 1 d . . P A -1
H87A H 0.763837 0.480307 0.506721 0.154 Uiso 0.5 1 calc R U P A -1
H87B H 0.687692 0.386468 0.499159 0.154 Uiso 0.5 1 calc R U P A -1
H87C H 0.688406 0.459272 0.443869 0.154 Uiso 0.5 1 calc R U P A -1
C88 C 0.6076(9) 0.5207(8) 0.5199(5) 0.066(2) Uani 0.5 1 d . . P A -1
H88A H 0.613739 0.516754 0.565753 0.080 Uiso 0.5 1 calc R U P A -1
H88B H 0.614458 0.590022 0.510111 0.080 Uiso 0.5 1 calc R U P A -1
C89 C 0.5128(10) 0.4777(8) 0.4915(5) 0.066(2) Uani 0.5 1 d . . P A -1
H89A H 0.503396 0.409115 0.502201 0.080 Uiso 0.5 1 calc R U P A -1
H89B H 0.505196 0.481294 0.445604 0.080 Uiso 0.5 1 calc R U P A -1
C90 C 0.4353(9) 0.5497(8) 0.5243(5) 0.066(2) Uani 0.5 1 d . . P A -1
H90A H 0.438612 0.542377 0.569776 0.080 Uiso 0.5 1 calc R U P A -1
H90B H 0.447669 0.619032 0.516138 0.080 Uiso 0.5 1 calc R U P A -1
C91 C 0.3367(17) 0.5076(15) 0.4895(11) 0.103(6) Uani 0.5 1 d . . P A -1
H91A H 0.279935 0.542854 0.503559 0.154 Uiso 0.5 1 calc R U P A -1
H91B H 0.337608 0.514207 0.444702 0.154 Uiso 0.5 1 calc R U P A -1
H91C H 0.328660 0.438478 0.497693 0.154 Uiso 0.5 1 calc R U P A -1
O5 O 0.0596(6) 0.7182(6) 0.3582(4) 0.104(3) Uani 0.552(5) 1 d . . P B 1
C92 C 0.0618(14) 0.8189(12) 0.3665(7) 0.122(3) Uani 0.552(5) 1 d . . P B 1
H92A H 0.116914 0.847273 0.345079 0.147 Uiso 0.552(5) 1 calc R U P B 1
H92B H -0.003158 0.843540 0.347723 0.147 Uiso 0.552(5) 1 calc R U P B 1
C93 C 0.0767(10) 0.8462(9) 0.4260(6) 0.097(4) Uani 0.552(5) 1 d . . P B 1
H93A H 0.056198 0.913633 0.434553 0.116 Uiso 0.552(5) 1 calc R U P B 1
H93B H 0.147598 0.838810 0.444428 0.116 Uiso 0.552(5) 1 calc R U P B 1
C94 C 0.0029(14) 0.7692(8) 0.4471(8) 0.145(7) Uani 0.552(5) 1 d . . P B 1
H94A H -0.067899 0.778314 0.429258 0.174 Uiso 0.552(5) 1 calc R U P B 1
H94B H 0.006813 0.769510 0.493055 0.174 Uiso 0.552(5) 1 calc R U P B 1
C95 C 0.0488(15) 0.6681(12) 0.4170(8) 0.119(3) Uani 0.552(5) 1 d . . P B 1
H95A H 0.114182 0.650124 0.439327 0.143 Uiso 0.552(5) 1 calc R U P B 1
H95B H -0.000442 0.611695 0.411385 0.143 Uiso 0.552(5) 1 calc R U P B 1
C96 C 0.0518(13) 0.5140(11) 0.4589(7) 0.122(3) Uani 0.448(5) 1 d . . P B 2
H96A H 0.016219 0.450366 0.459270 0.183 Uiso 0.448(5) 1 calc R U P B 2
H96B H 0.091409 0.514327 0.423450 0.183 Uiso 0.448(5) 1 calc R U P B 2
H96C H 0.097375 0.526079 0.497757 0.183 Uiso 0.448(5) 1 calc R U P B 2
C97 C -0.0194(12) 0.5876(10) 0.4536(7) 0.104(4) Uani 0.448(5) 1 d . . P B 2
H97A H -0.060000 0.581154 0.488887 0.125 Uiso 0.448(5) 1 calc R U P B 2
H97B H -0.065908 0.569517 0.415311 0.125 Uiso 0.448(5) 1 calc R U P B 2
O6 O 0.0093(10) 0.7061(10) 0.4514(6) 0.119(3) Uani 0.448(5) 1 d . . P B 2
C98 C 0.0834(19) 0.7129(15) 0.4143(12) 0.119(3) Uani 0.448(5) 1 d . . P B 2
H98A H 0.062228 0.673116 0.375214 0.143 Uiso 0.448(5) 1 calc R U P B 2
H98B H 0.144844 0.684469 0.435176 0.143 Uiso 0.448(5) 1 calc R U P B 2
C99 C 0.1141(19) 0.8279(15) 0.3960(10) 0.122(3) Uani 0.448(5) 1 d . . P B 2
H99A H 0.168405 0.826092 0.368983 0.183 Uiso 0.448(5) 1 calc R U P B 2
H99B H 0.054417 0.856387 0.374121 0.183 Uiso 0.448(5) 1 calc R U P B 2
H99C H 0.137205 0.867764 0.434207 0.183 Uiso 0.448(5) 1 calc R U P B 2

loop_
_atom_site_aniso_label
_atom_site_aniso_U_11
_atom_site_aniso_U_22
_atom_site_aniso_U_33
_atom_site_aniso_U_23
_atom_site_aniso_U_13
_atom_site_aniso_U_12
Mo1 0.01867(14) 0.01957(13) 0.02394(15) -0.00226(11) 0.00686(11) -0.00264(10)
P1 0.0168(4) 0.0214(4) 0.0218(4) 0.0014(3) 0.0026(3) -0.0016(3)
P2 0.0159(4) 0.0156(4) 0.0233(4) 0.0022(3) 0.0064(3) 0.0006(3)
P3 0.0185(4) 0.0205(4) 0.0212(4) 0.0011(3) 0.0068(3) 0.0007(3)
O1 0.0354(14) 0.0242(12) 0.0575(17) -0.0065(11) 0.0169(12) -0.0096(11)
O2 0.0299(15) 0.0402(16) 0.114(3) -0.0333(17) 0.0122(16) 0.0074(13)
O3 0.138(4) 0.104(3) 0.0297(18) -0.0245(18) 0.013(2) -0.021(3)
C1 0.0197(16) 0.0270(17) 0.0318(19) -0.0015(14) 0.0093(14) 0.0032(14)
C2 0.0276(19) 0.0285(18) 0.047(2) -0.0124(16) 0.0094(16) -0.0073(16)
C3 0.056(3) 0.046(2) 0.037(2) -0.0052(19) 0.011(2) -0.006(2)
C4 0.0174(15) 0.0165(14) 0.0211(16) 0.0039(12) 0.0023(12) 0.0027(12)
C5 0.0179(15) 0.0187(14) 0.0257(17) 0.0048(13) 0.0036(13) 0.0012(12)
C6 0.0194(16) 0.0214(15) 0.0254(17) 0.0031(13) 0.0061(13) 0.0053(12)
C7 0.0275(17) 0.0181(15) 0.0232(17) 0.0016(13) 0.0021(13) 0.0053(13)
C8 0.0200(16) 0.0177(14) 0.0237(16) 0.0029(13) 0.0015(13) 0.0027(12)
C9 0.0192(15) 0.0206(15) 0.0242(16) 0.0030(13) 0.0063(13) 0.0019(12)
C10 0.0327(19) 0.0271(17) 0.041(2) -0.0038(15) 0.0184(16) -0.0007(15)
C11 0.0255(17) 0.0246(16) 0.0341(19) -0.0012(14) 0.0049(15) -0.0050(14)
C12 0.0178(15) 0.0193(14) 0.0237(16) 0.0039(13) 0.0060(13) 0.0019(12)
C13 0.0168(15) 0.0195(14) 0.0217(16) -0.0002(12) 0.0042(12) 0.0036(12)
C14 0.0184(15) 0.0181(14) 0.0220(16) 0.0011(12) 0.0024(12) -0.0004(12)
C15 0.0177(16) 0.0327(17) 0.0242(17) 0.0058(14) 0.0041(13) -0.0041(14)
C16 0.0265(18) 0.0384(19) 0.0285(19) 0.0101(16) 0.0018(15) -0.0032(15)
C17 0.0232(19) 0.063(3) 0.036(2) 0.022(2) 0.0016(16) -0.0004(18)
C18 0.0253(19) 0.079(3) 0.0239(19) 0.013(2) -0.0003(15) -0.009(2)
C19 0.035(2) 0.060(3) 0.028(2) -0.0009(19) -0.0023(16) -0.0152(19)
C20 0.0283(19) 0.041(2) 0.0294(19) 0.0029(16) 0.0020(15) -0.0038(16)
C21 0.0183(16) 0.0231(15) 0.0227(16) 0.0006(13) 0.0022(13) -0.0022(13)
C22 0.0213(17) 0.0276(17) 0.0343(19) 0.0077(15) 0.0047(14) 0.0040(14)
C23 0.0186(16) 0.0351(19) 0.042(2) 0.0036(16) 0.0102(15) 0.0069(14)
C24 0.0185(16) 0.0395(19) 0.0284(18) 0.0056(15) 0.0067(14) -0.0040(14)
C25 0.0223(17) 0.0259(16) 0.0294(18) 0.0030(14) 0.0040(14) -0.0014(13)
C26 0.0168(15) 0.0257(16) 0.0271(17) 0.0000(14) 0.0041(13) -0.0002(13)
C27 0.0123(14) 0.0211(15) 0.0249(16) 0.0039(13) 0.0028(12) -0.0010(12)
C28 0.0152(15) 0.0248(16) 0.0312(18) 0.0035(14) 0.0026(13) 0.0010(13)
C29 0.0192(16) 0.0360(19) 0.0295(18) 0.0083(15) 0.0063(14) -0.0010(14)
C30 0.0225(17) 0.0331(18) 0.035(2) 0.0160(16) 0.0012(15) -0.0069(14)
C31 0.0232(17) 0.0178(15) 0.042(2) 0.0075(14) 0.0013(15) -0.0015(13)
C32 0.0157(15) 0.0207(15) 0.0315(18) 0.0027(13) 0.0031(13) -0.0010(12)
C33 0.0170(15) 0.0131(13) 0.0297(17) 0.0045(12) 0.0062(13) 0.0017(12)
C34 0.0206(16) 0.0191(15) 0.0286(17) 0.0043(13) 0.0089(13) 0.0025(13)
C35 0.0258(17) 0.0195(15) 0.0267(17) 0.0008(13) 0.0016(14) 0.0007(13)
C36 0.0158(15) 0.0222(15) 0.0355(19) 0.0046(14) 0.0024(14) 0.0033(13)
C37 0.0178(15) 0.0195(15) 0.0350(19) 0.0065(14) 0.0102(14) 0.0027(12)
C38 0.0207(16) 0.0179(14) 0.0255(17) 0.0056(13) 0.0042(13) 0.0026(12)
C39 0.0224(16) 0.0178(14) 0.0244(16) 0.0065(13) 0.0104(13) 0.0020(12)
C40 0.0229(17) 0.0233(16) 0.0312(18) 0.0047(14) 0.0091(14) 0.0003(13)
C41 0.0230(17) 0.0281(17) 0.041(2) 0.0078(16) 0.0082(15) -0.0027(14)
C42 0.0264(18) 0.0326(19) 0.051(2) 0.0134(17) 0.0197(17) 0.0053(15)
C43 0.041(2) 0.0280(18) 0.037(2) 0.0036(15) 0.0219(17) 0.0042(16)
C44 0.0266(18) 0.0281(17) 0.0285(18) 0.0012(14) 0.0120(14) -0.0010(14)
C45 0.0239(17) 0.0252(16) 0.0223(16) 0.0037(13) 0.0091(13) 0.0027(13)
C46 0.0297(18) 0.0253(16) 0.0244(17) 0.0022(14) 0.0047(14) 0.0020(14)
C47 0.043(2) 0.0294(18) 0.0304(19) 0.0054(15) 0.0108(17) 0.0052(16)
B1 0.0162(17) 0.0182(16) 0.0234(18) 0.0029(14) 0.0064(14) 0.0011(13)
P4 0.0192(4) 0.0159(4) 0.0242(4) 0.0023(3) 0.0034(3) -0.0015(3)
P5 0.0238(4) 0.0160(4) 0.0253(4) 0.0018(3) 0.0009(3) 0.0000(3)
N1 0.0254(14) 0.0181(12) 0.0252(14) 0.0004(11) 0.0007(11) -0.0022(11)
C51 0.0189(15) 0.0180(14) 0.0264(17) 0.0032(13) 0.0072(13) -0.0020(12)
C50 0.033(2) 0.049(2) 0.0272(19) 0.0117(17) 0.0026(15) -0.0101(17)
C49 0.036(2) 0.084(3) 0.034(2) 0.027(2) -0.0025(17) -0.006(2)
C48 0.042(2) 0.055(2) 0.034(2) 0.0237(19) 0.0096(18) 0.0082(19)
C52 0.0229(17) 0.0299(17) 0.0298(18) 0.0009(14) 0.0054(14) 0.0023(14)
C53 0.0335(19) 0.0312(18) 0.0270(18) -0.0038(15) 0.0067(15) -0.0025(15)
C54 0.036(2) 0.0197(15) 0.0328(19) -0.0003(14) 0.0141(16) -0.0026(14)
C55 0.0311(19) 0.0203(16) 0.039(2) 0.0048(15) 0.0122(16) 0.0050(14)
C56 0.0254(17) 0.0236(16) 0.0268(17) 0.0032(14) 0.0036(14) -0.0017(13)
C57 0.0236(16) 0.0166(14) 0.0230(16) 0.0010(12) 0.0043(13) -0.0001(12)
C58 0.0254(17) 0.0196(15) 0.0265(17) 0.0009(13) 0.0036(14) -0.0031(13)
C59 0.035(2) 0.0243(16) 0.0334(19) 0.0031(15) 0.0058(16) -0.0107(15)
C60 0.041(2) 0.0190(15) 0.0267(18) 0.0048(14) 0.0071(15) -0.0009(14)
C61 0.038(2) 0.0217(16) 0.0272(18) 0.0009(14) -0.0014(15) 0.0034(15)
C62 0.0244(17) 0.0196(15) 0.0309(18) 0.0031(14) -0.0008(14) -0.0038(13)
C63 0.0205(16) 0.0246(16) 0.0239(17) 0.0034(13) 0.0062(13) 0.0016(13)
C64 0.035(2) 0.0222(17) 0.059(3) 0.0059(17) 0.0199(18) 0.0006(15)
C65 0.034(2) 0.036(2) 0.068(3) 0.0084(19) 0.021(2) 0.0133(17)
C66 0.0222(18) 0.056(2) 0.045(2) 0.0037(19) 0.0118(16) -0.0003(18)
C67 0.0226(18) 0.038(2) 0.047(2) -0.0018(17) 0.0069(16) -0.0097(16)
C68 0.0236(17) 0.0253(16) 0.0343(19) -0.0013(14) 0.0072(14) -0.0049(14)
C69 0.0315(19) 0.0227(16) 0.0270(18) 0.0008(14) -0.0024(14) 0.0067(14)
C70 0.0284(18) 0.0253(17) 0.0337(19) 0.0000(15) 0.0035(15) 0.0039(14)
C71 0.040(2) 0.0304(19) 0.051(3) -0.0112(18) 0.0006(19) 0.0063(17)
C72 0.054(3) 0.054(3) 0.039(2) -0.021(2) -0.007(2) 0.023(2)
C73 0.100(4) 0.064(3) 0.024(2) 0.007(2) 0.007(2) 0.030(3)
C74 0.090(3) 0.039(2) 0.028(2) 0.0061(18) 0.007(2) 0.021(2)
C75 0.0245(17) 0.0200(15) 0.0243(17) 0.0045(13) -0.0010(13) -0.0016(13)
C76 0.0280(19) 0.0339(19) 0.047(2) 0.0158(17) 0.0085(16) 0.0030(15)
C77 0.027(2) 0.049(2) 0.057(3) 0.023(2) 0.0035(18) -0.0089(18)
C78 0.055(3) 0.031(2) 0.040(2) 0.0130(17) -0.0060(19) -0.0189(19)
C79 0.053(3) 0.0220(17) 0.041(2) 0.0050(16) 0.0068(18) -0.0049(17)
C80 0.035(2) 0.0219(16) 0.0316(19) 0.0060(14) 0.0050(15) -0.0006(14)
C81 0.0274(18) 0.0233(16) 0.0321(19) -0.0040(14) -0.0036(15) -0.0006(14)
C82 0.0270(18) 0.0337(18) 0.0319(19) -0.0074(15) 0.0005(15) 0.0015(15)
C83 0.030(2) 0.059(3) 0.043(2) -0.015(2) 0.0028(18) -0.0021(19)
C84 0.030(2) 0.050(2) 0.062(3) -0.016(2) -0.007(2) 0.0063(19)
C85 0.045(3) 0.039(2) 0.066(3) 0.005(2) -0.026(2) 0.0064(19)
C86 0.036(2) 0.0323(19) 0.050(2) 0.0074(18) -0.0135(18) -0.0048(16)
C87 0.106(14) 0.091(14) 0.110(14) 0.017(10) 0.008(9) -0.017(10)
C88 0.092(6) 0.062(5) 0.043(4) 0.006(3) 0.007(4) -0.011(4)
C89 0.092(6) 0.062(5) 0.043(4) 0.006(3) 0.007(4) -0.011(4)
C90 0.092(6) 0.062(5) 0.043(4) 0.006(3) 0.007(4) -0.011(4)
C91 0.106(14) 0.091(14) 0.110(14) 0.017(10) 0.008(9) -0.017(10)
O5 0.084(5) 0.104(5) 0.126(7) 0.000(5) 0.020(5) 0.018(4)
C92 0.153(11) 0.098(5) 0.112(8) -0.026(6) 0.004(6) 0.033(6)
C93 0.089(9) 0.081(7) 0.114(8) -0.001(6) -0.008(7) 0.004(6)
C94 0.226(18) 0.042(6) 0.184(14) -0.008(8) 0.108(13) 0.008(8)
C95 0.136(9) 0.119(6) 0.106(6) -0.008(6) 0.028(5) 0.030(6)
C96 0.153(11) 0.098(5) 0.112(8) -0.026(6) 0.004(6) 0.033(6)
C97 0.133(12) 0.093(8) 0.082(10) 0.000(8) -0.009(8) 0.023(7)
O6 0.136(9) 0.119(6) 0.106(6) -0.008(6) 0.028(5) 0.030(6)
C98 0.136(9) 0.119(6) 0.106(6) -0.008(6) 0.028(5) 0.030(6)
C99 0.153(11) 0.098(5) 0.112(8) -0.026(6) 0.004(6) 0.033(6)

loop_
_atom_type_symbol
_atom_type_description
_atom_type_scat_dispersion_real
_atom_type_scat_dispersion_imag
_atom_type_scat_source
C C 0.0033 0.0016 'International Tables Vol C Tables 4.2.6.8 and 6.1.1.4'
H H 0.0000 0.0000 'International Tables Vol C Tables 4.2.6.8 and 6.1.1.4'
B B 0.0013 0.0007 'International Tables Vol C Tables 4.2.6.8 and 6.1.1.4'
N N 0.0061 0.0033 'International Tables Vol C Tables 4.2.6.8 and 6.1.1.4'
O O 0.0106 0.0060 'International Tables Vol C Tables 4.2.6.8 and 6.1.1.4'
P P 0.1023 0.0942 'International Tables Vol C Tables 4.2.6.8 and 6.1.1.4'
Mo Mo -1.6832 0.6857 'International Tables Vol C Tables 4.2.6.8 and 6.1.1.4'

loop_
_geom_angle_atom_site_label_1
_geom_angle_atom_site_label_2
_geom_angle_atom_site_label_3
_geom_angle
C2 Mo1 C3 86.17(17)
C2 Mo1 C1 84.90(13)
C3 Mo1 C1 85.79(15)
C2 Mo1 P3 96.20(10)
C3 Mo1 P3 91.45(11)
C1 Mo1 P3 176.96(10)
C2 Mo1 P2 93.68(11)
C3 Mo1 P2 174.93(11)
C1 Mo1 P2 99.25(10)
P3 Mo1 P2 83.53(3)
C2 Mo1 P1 175.50(11)
C3 Mo1 P1 98.27(13)
C1 Mo1 P1 94.64(9)
P3 Mo1 P1 84.48(3)
P2 Mo1 P1 81.97(3)
C12 P1 C15 106.61(14)
C12 P1 C21 103.02(14)
C15 P1 C21 97.59(13)
C12 P1 Mo1 114.07(10)
C15 P1 Mo1 116.21(11)
C21 P1 Mo1 117.28(10)
C13 P2 C27 105.63(13)
C13 P2 C33 101.58(13)
C27 P2 C33 97.57(13)
C13 P2 Mo1 114.34(10)
C27 P2 Mo1 116.47(10)
C33 P2 Mo1 118.81(10)
C14 P3 C39 105.89(14)
C14 P3 C45 101.60(14)
C39 P3 C45 98.86(13)
C14 P3 Mo1 114.06(9)
C39 P3 Mo1 116.40(9)
C45 P3 Mo1 117.86(10)
O1 C1 Mo1 174.3(3)
O2 C2 Mo1 176.8(3)
O3 C3 Mo1 175.7(4)
C9 C4 C5 114.3(3)
C9 C4 B1 124.8(3)
C5 C4 B1 120.8(2)
C6 C5 C4 123.7(3)
C6 C5 H5 118.2
C4 C5 H5 118.2
C5 C6 C7 118.7(3)
C5 C6 C10 122.0(3)
C7 C6 C10 119.3(3)
C8 C7 C6 120.6(3)
C8 C7 H7 119.7
C6 C7 H7 119.7
C7 C8 C9 118.4(3)
C7 C8 C11 121.6(3)
C9 C8 C11 120.1(3)
C8 C9 C4 124.4(3)
C8 C9 H9 117.8
C4 C9 H9 117.8
C6 C10 H10A 109.5
C6 C10 H10B 109.5
H10A C10 H10B 109.5
C6 C10 H10C 109.5
H10A C10 H10C 109.5
H10B C10 H10C 109.5
C8 C11 H11A 109.5
C8 C11 H11B 109.5
H11A C11 H11B 109.5
C8 C11 H11C 109.5
H11A C11 H11C 109.5
H11B C11 H11C 109.5
B1 C12 P1 114.20(19)
B1 C12 H12A 108.7
P1 C12 H12A 108.7
B1 C12 H12B 108.7
P1 C12 H12B 108.7
H12A C12 H12B 107.6
B1 C13 P2 115.3(2)
B1 C13 H13A 108.4
P2 C13 H13A 108.4
B1 C13 H13B 108.4
P2 C13 H13B 108.4
H13A C13 H13B 107.5
B1 C14 P3 116.1(2)
B1 C14 H14A 108.3
P3 C14 H14A 108.3
B1 C14 H14B 108.3
P3 C14 H14B 108.3
H14A C14 H14B 107.4
C16 C15 C20 117.9(3)
C16 C15 P1 123.7(3)
C20 C15 P1 118.4(2)
C17 C16 C15 120.9(3)
C17 C16 H16 119.5
C15 C16 H16 119.5
C18 C17 C16 119.9(4)
C18 C17 H17 120.0
C16 C17 H17 120.0
C19 C18 C17 119.8(3)
C19 C18 H18 120.1
C17 C18 H18 120.1
C18 C19 C20 120.3(4)
C18 C19 H19 119.9
C20 C19 H19 119.9
C19 C20 C15 121.2(3)
C19 C20 H20 119.4
C15 C20 H20 119.4
C26 C21 C22 117.9(3)
C26 C21 P1 120.7(2)
C22 C21 P1 121.3(2)
C23 C22 C21 121.0(3)
C23 C22 H22 119.5
C21 C22 H22 119.5
C24 C23 C22 120.5(3)
C24 C23 H23 119.8
C22 C23 H23 119.8
C25 C24 C23 119.4(3)
C25 C24 H24 120.3
C23 C24 H24 120.3
C24 C25 C26 120.0(3)
C24 C25 H25 120.0
C26 C25 H25 120.0
C21 C26 C25 121.3(3)
C21 C26 H26 119.4
C25 C26 H26 119.4
C28 C27 C32 118.0(3)
C28 C27 P2 123.0(2)
C32 C27 P2 119.0(2)
C29 C28 C27 121.1(3)
C29 C28 H28 119.5
C27 C28 H28 119.5
C30 C29 C28 119.9(3)
C30 C29 H29 120.1
C28 C29 H29 120.1
C29 C30 C31 120.2(3)
C29 C30 H30 119.9
C31 C30 H30 119.9
C30 C31 C32 120.0(3)
C30 C31 H31 120.0
C32 C31 H31 120.0
C31 C32 C27 120.9(3)
C31 C32 H32 119.6
C27 C32 H32 119.6
C38 C33 C34 118.4(3)
C38 C33 P2 122.0(2)
C34 C33 P2 119.6(2)
C35 C34 C33 120.9(3)
C35 C34 H34 119.5
C33 C34 H34 119.5
C34 C35 C36 120.1(3)
C34 C35 H35 120.0
C36 C35 H35 120.0
C37 C36 C35 119.7(3)
C37 C36 H36 120.1
C35 C36 H36 120.1
C36 C37 C38 120.5(3)
C36 C37 H37 119.7
C38 C37 H37 119.7
C33 C38 C37 120.4(3)
C33 C38 H38 119.8
C37 C38 H38 119.8
C40 C39 C44 118.2(3)
C40 C39 P3 123.0(2)
C44 C39 P3 118.8(2)
C39 C40 C41 120.9(3)
C39 C40 H40 119.6
C41 C40 H40 119.6
C42 C41 C40 119.9(3)
C42 C41 H41 120.0
C40 C41 H41 120.0
C41 C42 C43 120.0(3)
C41 C42 H42 120.0
C43 C42 H42 120.0
C42 C43 C44 120.1(3)
C42 C43 H43 119.9
C44 C43 H43 119.9
C43 C44 C39 120.8(3)
C43 C44 H44 119.6
C39 C44 H44 119.6
C50 C45 C46 117.7(3)
C50 C45 P3 121.6(2)
C46 C45 P3 120.5(2)
C47 C46 C45 121.3(3)
C47 C46 H46 119.3
C45 C46 H46 119.3
C48 C47 C46 120.0(3)
C48 C47 H47 120.0
C46 C47 H47 120.0
C4 B1 C14 109.7(2)
C4 B1 C12 108.4(2)
C14 B1 C12 111.8(2)
C4 B1 C13 105.5(2)
C14 B1 C13 111.0(2)
C12 B1 C13 110.3(2)
N1 P4 C57 108.42(13)
N1 P4 C63 114.63(14)
C57 P4 C63 106.13(14)
N1 P4 C51 113.60(14)
C57 P4 C51 105.62(14)
C63 P4 C51 107.81(14)
N1 P5 C69 110.00(14)
N1 P5 C75 114.88(14)
C69 P5 C75 107.64(15)
N1 P5 C81 108.42(15)
C69 P5 C81 106.99(15)
C75 P5 C81 108.63(14)
P4 N1 P5 133.92(16)
C52 C51 C56 118.9(3)
C52 C51 P4 120.0(2)
C56 C51 P4 121.0(2)
C49 C50 C45 121.2(3)
C49 C50 H50 119.4
C45 C50 H50 119.4
C50 C49 C48 120.4(4)
C50 C49 H49 119.8
C48 C49 H49 119.8
C47 C48 C49 119.3(3)
C47 C48 H48 120.4
C49 C48 H48 120.4
C53 C52 C51 120.8(3)
C53 C52 H52 119.6
C51 C52 H52 119.6
C52 C53 C54 120.0(3)
C52 C53 H53 120.0
C54 C53 H53 120.0
C55 C54 C53 119.8(3)
C55 C54 H54 120.1
C53 C54 H54 120.1
C54 C55 C56 120.3(3)
C54 C55 H55 119.8
C56 C55 H55 119.8
C55 C56 C51 120.2(3)
C55 C56 H56 119.9
C51 C56 H56 119.9
C62 C57 C58 119.7(3)
C62 C57 P4 120.5(2)
C58 C57 P4 119.5(2)
C59 C58 C57 119.7(3)
C59 C58 H58 120.2
C57 C58 H58 120.2
C60 C59 C58 120.4(3)
C60 C59 H59 119.8
C58 C59 H59 119.8
C59 C60 C61 120.7(3)
C59 C60 H60 119.7
C61 C60 H60 119.7
C60 C61 C62 119.3(3)
C60 C61 H61 120.4
C62 C61 H61 120.4
C57 C62 C61 120.3(3)
C57 C62 H62 119.9
C61 C62 H62 119.9
C64 C63 C68 119.2(3)
C64 C63 P4 118.7(2)
C68 C63 P4 122.1(2)
C63 C64 C65 120.3(3)
C63 C64 H64 119.8
C65 C64 H64 119.8
C66 C65 C64 119.7(3)
C66 C65 H65 120.1
C64 C65 H65 120.1
C67 C66 C65 120.5(3)
C67 C66 H66 119.7
C65 C66 H66 119.7
C66 C67 C68 120.5(3)
C66 C67 H67 119.7
C68 C67 H67 119.7
C67 C68 C63 119.7(3)
C67 C68 H68 120.2
C63 C68 H68 120.2
C74 C69 C70 119.0(3)
C74 C69 P5 121.5(3)
C70 C69 P5 119.4(3)
C71 C70 C69 119.9(3)
C71 C70 H70 120.1
C69 C70 H70 120.1
C72 C71 C70 120.6(3)
C72 C71 H71 119.7
C70 C71 H71 119.7
C71 C72 C73 120.4(4)
C71 C72 H72 119.8
C73 C72 H72 119.8
C72 C73 C74 119.9(4)
C72 C73 H73 120.1
C74 C73 H73 120.1
C69 C74 C73 120.2(4)
C69 C74 H74 119.9
C73 C74 H74 119.9
C76 C75 C80 119.4(3)
C76 C75 P5 119.3(2)
C80 C75 P5 120.7(2)
C77 C76 C75 119.5(3)
C77 C76 H76 120.2
C75 C76 H76 120.2
C78 C77 C76 120.0(3)
C78 C77 H77 120.0
C76 C77 H77 120.0
C77 C78 C79 120.8(3)
C77 C78 H78 119.6
C79 C78 H78 119.6
C78 C79 C80 120.0(3)
C78 C79 H79 120.0
C80 C79 H79 120.0
C79 C80 C75 120.2(3)
C79 C80 H80 119.9
C75 C80 H80 119.9
C82 C81 C86 119.3(3)
C82 C81 P5 119.1(3)
C86 C81 P5 121.6(3)
C83 C82 C81 120.4(3)
C83 C82 H82 119.8
C81 C82 H82 119.8
C84 C83 C82 120.1(4)
C84 C83 H83 119.9
C82 C83 H83 119.9
C83 C84 C85 120.3(4)
C83 C84 H84 119.9
C85 C84 H84 119.9
C86 C85 C84 120.3(4)
C86 C85 H85 119.9
C84 C85 H85 119.9
C85 C86 C81 119.6(4)
C85 C86 H86 120.2
C81 C86 H86 120.2
C88 C87 H87A 109.5
C88 C87 H87B 109.5
H87A C87 H87B 109.5
C88 C87 H87C 109.5
H87A C87 H87C 109.5
H87B C87 H87C 109.5
C89 C88 C87 104.8(12)
C89 C88 H88A 110.8
C87 C88 H88A 110.8
C89 C88 H88B 110.8
C87 C88 H88B 110.8
H88A C88 H88B 108.9
C88 C89 C90 99.3(7)
C88 C89 H89A 111.9
C90 C89 H89A 111.9
C88 C89 H89B 111.9
C90 C89 H89B 111.9
H89A C89 H89B 109.6
C91 C90 C89 98.0(9)
C91 C90 H90A 112.2
C89 C90 H90A 112.2
C91 C90 H90B 112.2
C89 C90 H90B 112.2
H90A C90 H90B 109.8
C90 C91 H91A 109.5
C90 C91 H91B 109.5
H91A C91 H91B 109.5
C90 C91 H91C 109.5
H91A C91 H91C 109.5
H91B C91 H91C 109.5
C92 O5 C95 113.0(12)
C93 C92 O5 110.6(14)
C93 C92 H92A 109.5
O5 C92 H92A 109.5
C93 C92 H92B 109.5
O5 C92 H92B 109.5
H92A C92 H92B 108.1
C92 C93 C94 96.1(12)
C92 C93 H93A 112.5
C94 C93 H93A 112.5
C92 C93 H93B 112.5
C94 C93 H93B 112.5
H93A C93 H93B 110.0
C93 C94 C95 99.9(11)
C93 C94 H94A 111.8
C95 C94 H94A 111.8
C93 C94 H94B 111.8
C95 C94 H94B 111.8
H94A C94 H94B 109.5
O5 C95 C94 89.6(10)
O5 C95 H95A 113.7
C94 C95 H95A 113.7
O5 C95 H95B 113.7
C94 C95 H95B 113.7
H95A C95 H95B 111.0
C97 C96 H96A 109.5
C97 C96 H96B 109.5
H96A C96 H96B 109.5
C97 C96 H96C 109.5
H96A C96 H96C 109.5
H96B C96 H96C 109.5
C96 C97 O6 125.0(14)
C96 C97 H97A 106.1
O6 C97 H97A 106.1
C96 C97 H97B 106.1
O6 C97 H97B 106.1
H97A C97 H97B 106.3
C98 O6 C97 106.1(15)
O6 C98 C99 115.0(18)
O6 C98 H98A 108.5
C99 C98 H98A 108.5
O6 C98 H98B 108.5
C99 C98 H98B 108.5
H98A C98 H98B 107.5
C98 C99 H99A 109.5
C98 C99 H99B 109.5
H99A C99 H99B 109.5
C98 C99 H99C 109.5
H99A C99 H99C 109.5
H99B C99 H99C 109.5

loop_
_geom_bond_atom_site_label_1
_geom_bond_atom_site_label_2
_geom_bond_distance
Mo1 C2 1.949(4)
Mo1 C3 1.960(4)
Mo1 C1 1.973(3)
Mo1 P3 2.5318(8)
Mo1 P2 2.5321(8)
Mo1 P1 2.5566(8)
P1 C12 1.826(3)
P1 C15 1.841(3)
P1 C21 1.857(3)
P2 C13 1.826(3)
P2 C27 1.839(3)
P2 C33 1.852(3)
P3 C14 1.822(3)
P3 C39 1.843(3)
P3 C45 1.849(3)
O1 C1 1.166(4)
O2 C2 1.169(4)
O3 C3 1.161(4)
C4 C9 1.398(4)
C4 C5 1.411(4)
C4 B1 1.643(4)
C5 C6 1.382(4)
C5 H5 0.9500
C6 C7 1.400(4)
C6 C10 1.513(4)
C7 C8 1.383(4)
C7 H7 0.9500
C8 C9 1.391(4)
C8 C11 1.514(4)
C9 H9 0.9500
C10 H10A 0.9800
C10 H10B 0.9800
C10 H10C 0.9800
C11 H11A 0.9800
C11 H11B 0.9800
C11 H11C 0.9800
C12 B1 1.667(4)
C12 H12A 0.9900
C12 H12B 0.9900
C13 B1 1.668(4)
C13 H13A 0.9900
C13 H13B 0.9900
C14 B1 1.658(4)
C14 H14A 0.9900
C14 H14B 0.9900
C15 C16 1.391(4)
C15 C20 1.399(5)
C16 C17 1.390(5)
C16 H16 0.9500
C17 C18 1.389(5)
C17 H17 0.9500
C18 C19 1.374(5)
C18 H18 0.9500
C19 C20 1.381(5)
C19 H19 0.9500
C20 H20 0.9500
C21 C26 1.384(4)
C21 C22 1.395(4)
C22 C23 1.385(4)
C22 H22 0.9500
C23 C24 1.382(4)
C23 H23 0.9500
C24 C25 1.381(4)
C24 H24 0.9500
C25 C26 1.395(4)
C25 H25 0.9500
C26 H26 0.9500
C27 C28 1.393(4)
C27 C32 1.397(4)
C28 C29 1.389(4)
C28 H28 0.9500
C29 C30 1.378(5)
C29 H29 0.9500
C30 C31 1.380(5)
C30 H30 0.9500
C31 C32 1.387(4)
C31 H31 0.9500
C32 H32 0.9500
C33 C38 1.391(4)
C33 C34 1.395(4)
C34 C35 1.382(4)
C34 H34 0.9500
C35 C36 1.388(4)
C35 H35 0.9500
C36 C37 1.370(4)
C36 H36 0.9500
C37 C38 1.393(4)
C37 H37 0.9500
C38 H38 0.9500
C39 C40 1.392(4)
C39 C44 1.394(4)
C40 C41 1.393(4)
C40 H40 0.9500
C41 C42 1.378(5)
C41 H41 0.9500
C42 C43 1.382(5)
C42 H42 0.9500
C43 C44 1.388(4)
C43 H43 0.9500
C44 H44 0.9500
C45 C50 1.382(5)
C45 C46 1.391(4)
C46 C47 1.379(4)
C46 H46 0.9500
C47 C48 1.376(5)
C47 H47 0.9500
P4 N1 1.584(3)
P4 C57 1.801(3)
P4 C63 1.803(3)
P4 C51 1.806(3)
P5 N1 1.596(3)
P5 C69 1.787(3)
P5 C75 1.798(3)
P5 C81 1.807(3)
C51 C52 1.389(4)
C51 C56 1.390(4)
C50 C49 1.375(5)
C50 H50 0.9500
C49 C48 1.382(5)
C49 H49 0.9500
C48 H48 0.9500
C52 C53 1.376(4)
C52 H52 0.9500
C53 C54 1.386(5)
C53 H53 0.9500
C54 C55 1.379(5)
C54 H54 0.9500
C55 C56 1.385(4)
C55 H55 0.9500
C56 H56 0.9500
C57 C62 1.389(4)
C57 C58 1.394(4)
C58 C59 1.382(4)
C58 H58 0.9500
C59 C60 1.378(5)
C59 H59 0.9500
C60 C61 1.381(5)
C60 H60 0.9500
C61 C62 1.395(4)
C61 H61 0.9500
C62 H62 0.9500
C63 C64 1.385(4)
C63 C68 1.391(4)
C64 C65 1.388(5)
C64 H64 0.9500
C65 C66 1.372(5)
C65 H65 0.9500
C66 C67 1.362(5)
C66 H66 0.9500
C67 C68 1.388(4)
C67 H67 0.9500
C68 H68 0.9500
C69 C74 1.386(5)
C69 C70 1.397(4)
C70 C71 1.378(5)
C70 H70 0.9500
C71 C72 1.365(6)
C71 H71 0.9500
C72 C73 1.373(6)
C72 H72 0.9500
C73 C74 1.387(5)
C73 H73 0.9500
C74 H74 0.9500
C75 C76 1.395(4)
C75 C80 1.397(4)
C76 C77 1.394(5)
C76 H76 0.9500
C77 C78 1.374(5)
C77 H77 0.9500
C78 C79 1.376(5)
C78 H78 0.9500
C79 C80 1.379(4)
C79 H79 0.9500
C80 H80 0.9500
C81 C82 1.390(5)
C81 C86 1.392(5)
C82 C83 1.380(5)
C82 H82 0.9500
C83 C84 1.363(6)
C83 H83 0.9500
C84 C85 1.387(6)
C84 H84 0.9500
C85 C86 1.382(5)
C85 H85 0.9500
C86 H86 0.9500
C87 C88 1.687(19)
C87 H87A 0.9800
C87 H87B 0.9800
C87 H87C 0.9800
C88 C89 1.430(18)
C88 H88A 0.9900
C88 H88B 0.9900
C89 C90 1.648(16)
C89 H89A 0.9900
C89 H89B 0.9900
C90 C91 1.51(2)
C90 H90A 0.9900
C90 H90B 0.9900
C91 H91A 0.9800
C91 H91B 0.9800
C91 H91C 0.9800
O5 C92 1.386(16)
O5 C95 1.496(18)
C92 C93 1.314(17)
C92 H92A 0.9900
C92 H92B 0.9900
C93 C94 1.539(17)
C93 H93A 0.9900
C93 H93B 0.9900
C94 C95 1.67(2)
C94 H94A 0.9900
C94 H94B 0.9900
C95 H95A 0.9900
C95 H95B 0.9900
C96 C97 1.410(18)
C96 H96A 0.9800
C96 H96B 0.9800
C96 H96C 0.9800
C97 O6 1.665(19)
C97 H97A 0.9900
C97 H97B 0.9900
O6 C98 1.34(2)
C98 C99 1.70(3)
C98 H98A 0.9900
C98 H98B 0.9900
C99 H99A 0.9800
C99 H99B 0.9800
C99 H99C 0.9800

loop_
_geom_torsion_atom_site_label_1
_geom_torsion_atom_site_label_2
_geom_torsion_atom_site_label_3
_geom_torsion_atom_site_label_4
_geom_torsion
C9 C4 C5 C6 0.8(4)
B1 C4 C5 C6 -176.6(3)
C4 C5 C6 C7 0.1(4)
C4 C5 C6 C10 -178.9(3)
C5 C6 C7 C8 -1.6(4)
C10 C6 C7 C8 177.4(3)
C6 C7 C8 C9 2.2(4)
C6 C7 C8 C11 -175.7(3)
C7 C8 C9 C4 -1.3(4)
C11 C8 C9 C4 176.7(3)
C5 C4 C9 C8 -0.2(4)
B1 C4 C9 C8 177.0(3)
C15 P1 C12 B1 166.9(2)
C21 P1 C12 B1 -91.0(2)
Mo1 P1 C12 B1 37.2(2)
C27 P2 C13 B1 164.3(2)
C33 P2 C13 B1 -94.3(2)
Mo1 P2 C13 B1 34.9(2)
C39 P3 C14 B1 163.8(2)
C45 P3 C14 B1 -93.4(2)
Mo1 P3 C14 B1 34.5(2)
C12 P1 C15 C16 8.0(3)
C21 P1 C15 C16 -98.0(3)
Mo1 P1 C15 C16 136.4(2)
C12 P1 C15 C20 -172.2(2)
C21 P1 C15 C20 81.8(3)
Mo1 P1 C15 C20 -43.7(3)
C20 C15 C16 C17 -0.3(5)
P1 C15 C16 C17 179.5(3)
C15 C16 C17 C18 -0.8(5)
C16 C17 C18 C19 1.5(5)
C17 C18 C19 C20 -0.9(5)
C18 C19 C20 C15 -0.3(5)
C16 C15 C20 C19 0.9(5)
P1 C15 C20 C19 -178.9(3)
C12 P1 C21 C26 136.8(3)
C15 P1 C21 C26 -114.1(3)
Mo1 P1 C21 C26 10.6(3)
C12 P1 C21 C22 -44.8(3)
C15 P1 C21 C22 64.3(3)
Mo1 P1 C21 C22 -171.0(2)
C26 C21 C22 C23 -1.5(5)
P1 C21 C22 C23 -179.9(3)
C21 C22 C23 C24 1.2(5)
C22 C23 C24 C25 -0.2(5)
C23 C24 C25 C26 -0.5(5)
C22 C21 C26 C25 0.8(5)
P1 C21 C26 C25 179.2(2)
C24 C25 C26 C21 0.2(5)
C13 P2 C27 C28 11.9(3)
C33 P2 C27 C28 -92.4(3)
Mo1 P2 C27 C28 140.0(2)
C13 P2 C27 C32 -167.7(2)
C33 P2 C27 C32 88.0(3)
Mo1 P2 C27 C32 -39.5(3)
C32 C27 C28 C29 -0.8(4)
P2 C27 C28 C29 179.6(2)
C27 C28 C29 C30 0.6(5)
C28 C29 C30 C31 0.2(5)
C29 C30 C31 C32 -0.8(5)
C30 C31 C32 C27 0.5(5)
C28 C27 C32 C31 0.3(4)
P2 C27 C32 C31 179.9(2)
C13 P2 C33 C38 128.4(2)
C27 P2 C33 C38 -123.8(2)
Mo1 P2 C33 C38 2.1(3)
C13 P2 C33 C34 -51.7(2)
C27 P2 C33 C34 56.0(2)
Mo1 P2 C33 C34 -178.08(18)
C38 C33 C34 C35 -0.8(4)
P2 C33 C34 C35 179.3(2)
C33 C34 C35 C36 0.3(4)
C34 C35 C36 C37 0.4(4)
C35 C36 C37 C38 -0.5(4)
C34 C33 C38 C37 0.8(4)
P2 C33 C38 C37 -179.4(2)
C36 C37 C38 C33 -0.1(4)
C14 P3 C39 C40 0.3(3)
C45 P3 C39 C40 -104.5(3)
Mo1 P3 C39 C40 128.2(2)
C14 P3 C39 C44 -178.1(2)
C45 P3 C39 C44 77.1(3)
Mo1 P3 C39 C44 -50.1(3)
C44 C39 C40 C41 1.4(4)
P3 C39 C40 C41 -177.0(2)
C39 C40 C41 C42 -1.2(5)
C40 C41 C42 C43 0.0(5)
C41 C42 C43 C44 0.9(5)
C42 C43 C44 C39 -0.6(5)
C40 C39 C44 C43 -0.5(4)
P3 C39 C44 C43 178.0(2)
C14 P3 C45 C50 118.1(3)
C39 P3 C45 C50 -133.5(3)
Mo1 P3 C45 C50 -7.3(3)
C14 P3 C45 C46 -57.9(3)
C39 P3 C45 C46 50.4(3)
Mo1 P3 C45 C46 176.7(2)
C50 C45 C46 C47 -1.6(5)
P3 C45 C46 C47 174.6(3)
C45 C46 C47 C48 -0.3(5)
C9 C4 B1 C14 -2.3(4)
C5 C4 B1 C14 174.8(3)
C9 C4 B1 C12 120.0(3)
C5 C4 B1 C12 -62.9(3)
C9 C4 B1 C13 -121.9(3)
C5 C4 B1 C13 55.2(3)
P3 C14 B1 C4 161.1(2)
P3 C14 B1 C12 40.9(3)
P3 C14 B1 C13 -82.7(3)
P1 C12 B1 C4 154.92(19)
P1 C12 B1 C14 -84.1(3)
P1 C12 B1 C13 39.9(3)
P2 C13 B1 C4 159.03(19)
P2 C13 B1 C14 40.3(3)
P2 C13 B1 C12 -84.1(3)
C57 P4 N1 P5 -180.0(2)
C63 P4 N1 P5 61.7(3)
C51 P4 N1 P5 -62.9(3)
C69 P5 N1 P4 -126.0(2)
C75 P5 N1 P4 -4.4(3)
C81 P5 N1 P4 117.3(2)
N1 P4 C51 C52 -176.3(2)
C57 P4 C51 C52 -57.6(3)
C63 P4 C51 C52 55.5(3)
N1 P4 C51 C56 1.4(3)
C57 P4 C51 C56 120.1(2)
C63 P4 C51 C56 -126.7(2)
C46 C45 C50 C49 2.2(5)
P3 C45 C50 C49 -173.9(3)
C45 C50 C49 C48 -0.9(6)
C46 C47 C48 C49 1.6(6)
C50 C49 C48 C47 -1.1(6)
C56 C51 C52 C53 2.0(4)
P4 C51 C52 C53 179.8(2)
C51 C52 C53 C54 -0.3(5)
C52 C53 C54 C55 -1.0(5)
C53 C54 C55 C56 0.6(5)
C54 C55 C56 C51 1.2(5)
C52 C51 C56 C55 -2.4(4)
P4 C51 C56 C55 179.8(2)
N1 P4 C57 C62 -151.1(3)
C63 P4 C57 C62 -27.5(3)
C51 P4 C57 C62 86.8(3)
N1 P4 C57 C58 35.1(3)
C63 P4 C57 C58 158.7(2)
C51 P4 C57 C58 -87.0(3)
C62 C57 C58 C59 -0.7(5)
P4 C57 C58 C59 173.2(2)
C57 C58 C59 C60 0.1(5)
C58 C59 C60 C61 0.5(5)
C59 C60 C61 C62 -0.5(5)
C58 C57 C62 C61 0.7(5)
P4 C57 C62 C61 -173.1(2)
C60 C61 C62 C57 -0.1(5)
N1 P4 C63 C64 65.8(3)
C57 P4 C63 C64 -53.8(3)
C51 P4 C63 C64 -166.6(3)
N1 P4 C63 C68 -112.2(3)
C57 P4 C63 C68 128.2(3)
C51 P4 C63 C68 15.4(3)
C68 C63 C64 C65 -1.4(5)
P4 C63 C64 C65 -179.4(3)
C63 C64 C65 C66 1.3(6)
C64 C65 C66 C67 -0.1(6)
C65 C66 C67 C68 -0.9(6)
C66 C67 C68 C63 0.8(5)
C64 C63 C68 C67 0.3(5)
P4 C63 C68 C67 178.3(3)
N1 P5 C69 C74 158.3(3)
C75 P5 C69 C74 32.5(4)
C81 P5 C69 C74 -84.1(3)
N1 P5 C69 C70 -25.8(3)
C75 P5 C69 C70 -151.6(3)
C81 P5 C69 C70 91.8(3)
C74 C69 C70 C71 0.8(5)
P5 C69 C70 C71 -175.2(3)
C69 C70 C71 C72 -0.7(5)
C70 C71 C72 C73 0.0(6)
C71 C72 C73 C74 0.6(7)
C70 C69 C74 C73 -0.2(6)
P5 C69 C74 C73 175.7(3)
C72 C73 C74 C69 -0.5(7)
N1 P5 C75 C76 -73.7(3)
C69 P5 C75 C76 49.2(3)
C81 P5 C75 C76 164.7(3)
N1 P5 C75 C80 97.8(3)
C69 P5 C75 C80 -139.3(3)
C81 P5 C75 C80 -23.7(3)
C80 C75 C76 C77 -0.4(5)
P5 C75 C76 C77 171.3(3)
C75 C76 C77 C78 -0.8(6)
C76 C77 C78 C79 1.4(6)
C77 C78 C79 C80 -0.8(6)
C78 C79 C80 C75 -0.4(5)
C76 C75 C80 C79 1.0(5)
P5 C75 C80 C79 -170.6(3)
N1 P5 C81 C82 4.7(3)
C69 P5 C81 C82 -113.9(3)
C75 P5 C81 C82 130.2(3)
N1 P5 C81 C86 -175.8(3)
C69 P5 C81 C86 65.6(3)
C75 P5 C81 C86 -50.3(3)
C86 C81 C82 C83 1.7(5)
P5 C81 C82 C83 -178.8(3)
C81 C82 C83 C84 -0.2(5)
C82 C83 C84 C85 -0.9(6)
C83 C84 C85 C86 0.5(6)
C84 C85 C86 C81 1.0(6)
C82 C81 C86 C85 -2.1(5)
P5 C81 C86 C85 178.4(3)
C87 C88 C89 C90 -179.0(11)
C88 C89 C90 C91 175.7(12)
C95 O5 C92 C93 14(2)
O5 C92 C93 C94 -43.2(16)
C92 C93 C94 C95 54.5(16)
C92 O5 C95 C94 20.4(16)
C93 C94 C95 O5 -43.2(15)
C96 C97 O6 C98 42(2)
C97 O6 C98 C99 171.4(16)
